data_4309184
loop_
_publ_author_name
'Stanislav Groysman'
'Israel Goldberg'
'Zeev Goldschmidt'
'Moshe Kol'

_publ_section_title
;
Vanadium(III) and Vanadium(V) Amine Tris(Phenolate) Complexes
;
_journal_name_full 'Inorganic Chemistry'
_journal_page_first 5073
_journal_page_last 5080
_journal_paper_doi 10.1021/ic050084i
_journal_volume 44
_journal_year 2005
_chemical_formula_sum 'C73 H98 N O4 V'
_chemical_formula_weight 1104.46
_chemical_name_systematic
; 
 ? 
;
_space_group_IT_number 62
_symmetry_cell_setting orthorhombic
_symmetry_space_group_name_Hall '-P 2ac 2n'
_symmetry_space_group_name_H-M 'P n m a'
_atom_sites_solution_hydrogens geom
_atom_sites_solution_primary direct
_atom_sites_solution_secondary difmap
_audit_creation_method SHELXL-97
_cell_angle_alpha 90.00
_cell_angle_beta 90.00
_cell_angle_gamma 90.00
_cell_formula_units_Z 4
_cell_length_a 15.5830(2)
_cell_length_b 18.4250(3)
_cell_length_c 22.8020(5)
_cell_measurement_temperature 110(2)
_cell_volume 6546.8(2)
_computing_cell_refinement Denzo
_computing_data_collection 'Collect, Nonius B. V.'
_computing_data_reduction Denzo
_computing_structure_refinement 'SHELXL-97 (Sheldrick, 1997)'
_computing_structure_solution SIR-97
_diffrn_ambient_temperature 110(2)
_diffrn_detector_area_resol_mean '56 microns'
_diffrn_measured_fraction_theta_full 0.997
_diffrn_measured_fraction_theta_max 0.997
_diffrn_measurement_device_type 'Nonius KappaCCD'
_diffrn_measurement_method '1 deg Phi and Omega Scans'
_diffrn_radiation_monochromator graphite
_diffrn_radiation_source 'fine-focus sealed tube'
_diffrn_radiation_type MoK\a
_diffrn_radiation_wavelength 0.71073
_diffrn_reflns_av_R_equivalents 0.0000
_diffrn_reflns_av_sigmaI/netI 0.0389
_diffrn_reflns_limit_h_max 18
_diffrn_reflns_limit_h_min 0
_diffrn_reflns_limit_k_max 21
_diffrn_reflns_limit_k_min 0
_diffrn_reflns_limit_l_max 27
_diffrn_reflns_limit_l_min 0
_diffrn_reflns_number 5951
_diffrn_reflns_theta_full 25.00
_diffrn_reflns_theta_max 25.00
_diffrn_reflns_theta_min 1.93
_exptl_absorpt_coefficient_mu 0.199
_exptl_absorpt_correction_T_max 0.9614
_exptl_absorpt_correction_T_min 0.9428
_exptl_absorpt_correction_type multi-scan
_exptl_absorpt_process_details 'Blessing (1995)'
_exptl_crystal_colour red
_exptl_crystal_density_diffrn 1.121
_exptl_crystal_density_method 'not measured'
_exptl_crystal_description prisms
_exptl_crystal_F_000 2392
_exptl_crystal_size_max 0.30
_exptl_crystal_size_mid 0.20
_exptl_crystal_size_min 0.20
_refine_diff_density_max 0.783
_refine_diff_density_min -0.353
_refine_diff_density_rms 0.068
_refine_ls_extinction_method none
_refine_ls_goodness_of_fit_ref 1.017
_refine_ls_hydrogen_treatment constr
_refine_ls_matrix_type full
_refine_ls_number_parameters 497
_refine_ls_number_reflns 5951
_refine_ls_number_restraints 0
_refine_ls_restrained_S_all 1.017
_refine_ls_R_factor_all 0.1022
_refine_ls_R_factor_gt 0.0781
_refine_ls_shift/su_max 0.122
_refine_ls_shift/su_mean 0.003
_refine_ls_structure_factor_coef Fsqd
_refine_ls_weighting_details 'calc w=1/[\s^2^(Fo^2^)+(0.1262P)^2^+12.5642P] where P=(Fo^2^+2Fc^2^)/3'
_refine_ls_weighting_scheme calc
_refine_ls_wR_factor_gt 0.2154
_refine_ls_wR_factor_ref 0.2342
_reflns_number_gt 4551
_reflns_number_total 5951
_reflns_threshold_expression >2sigma(I)
_cod_data_source_file ic050084isi20050518_103020_4.cif
_cod_data_source_block mk90
_cod_database_code 4309184

loop_
_symmetry_equiv_pos_as_xyz
'x, y, z'
'-x+1/2, -y, z+1/2'
'x+1/2, -y+1/2, -z+1/2'
'-x, y+1/2, -z'
'-x, -y, -z'
'x-1/2, y, -z-1/2'
'-x-1/2, y-1/2, z-1/2'
'x, -y-1/2, z'

loop_
_atom_site_label
_atom_site_type_symbol
_atom_site_fract_x
_atom_site_fract_y
_atom_site_fract_z
_atom_site_U_iso_or_equiv
_atom_site_adp_type
_atom_site_occupancy
_atom_site_symmetry_multiplicity
_atom_site_calc_flag
_atom_site_refinement_flags
_atom_site_disorder_assembly
_atom_site_disorder_group
V1 V 0.13951(5) 0.2500 0.25201(3) 0.0213(2) Uani 1 2 d S . .
O2 O 0.03553(19) 0.2500 0.25363(13) 0.0265(7) Uani 1 2 d S . .
N3 N 0.2959(2) 0.2500 0.24923(15) 0.0205(8) Uani 1 2 d S . .
O4 O 0.1581(3) 0.1821(3) 0.3088(2) 0.0260(10) Uani 0.50 1 d P . .
O55 O 0.1564(3) 0.1590(3) 0.2703(2) 0.0248(10) Uani 0.50 1 d P . .
O24 O 0.1529(3) 0.2205(2) 0.17687(18) 0.0243(10) Uani 0.50 1 d P . .
C5 C 0.2335(3) 0.2500 0.0305(2) 0.0260(10) Uani 1 2 d S . .
H5 H 0.2122 0.2500 -0.0085 0.031 Uiso 1 2 calc SR . .
C6 C 0.3812(3) 0.2500 -0.0155(2) 0.0271(10) Uani 1 2 d S . .
C7 C 0.2462(2) 0.01696(19) 0.36486(15) 0.0299(8) Uani 1 1 d . . .
H7 H 0.2272 -0.0236 0.3871 0.036 Uiso 1 1 calc R . .
C8 C 0.0774(3) 0.2500 0.0641(2) 0.0298(11) Uani 1 2 d S . .
C9 C 0.1845(2) 0.0645(2) 0.34327(16) 0.0320(8) Uani 1 1 d . . .
C10 C 0.3341(2) 0.02521(19) 0.35593(16) 0.0304(8) Uani 1 1 d . . .
C11 C 0.3962(2) -0.03051(19) 0.38185(16) 0.0319(8) Uani 1 1 d . . .
C12 C 0.3218(3) 0.2500 0.0377(2) 0.0290(11) Uani 1 2 d S . .
C13 C 0.1744(3) 0.2500 0.0753(2) 0.0275(10) Uani 1 2 d S . .
C14 C 0.0880(2) 0.0544(2) 0.35404(18) 0.0413(10) Uani 1 1 d . . .
C15 C 0.0405(2) 0.0453(2) 0.2964(2) 0.0512(11) Uani 1 1 d . . .
H15A H 0.0470 0.0894 0.2728 0.077 Uiso 1 1 calc R . .
H15B H -0.0205 0.0368 0.3042 0.077 Uiso 1 1 calc R . .
H15C H 0.0644 0.0039 0.2750 0.077 Uiso 1 1 calc R . .
C16 C 0.0361(3) 0.1824(2) 0.0901(2) 0.0520(11) Uani 1 1 d . . .
H16A H -0.0249 0.1813 0.0797 0.078 Uiso 1 1 calc R . .
H16B H 0.0420 0.1834 0.1329 0.078 Uiso 1 1 calc R . .
H16C H 0.0645 0.1391 0.0746 0.078 Uiso 1 1 calc R . .
C17 C 0.3030(4) 0.1451(4) 0.3220(3) 0.0235(14) Uani 0.50 1 d P . .
C18 C 0.2146(6) 0.1301(5) 0.3263(4) 0.0251(19) Uani 0.50 1 d P . .
C18' C 0.2139(6) 0.1172(5) 0.2989(4) 0.0247(19) Uani 0.50 1 d P . .
C19 C 0.3287(4) 0.1770(3) 0.2378(3) 0.0220(13) Uani 0.50 1 d P . .
C20 C 0.3261(2) 0.5701(2) 0.1120(2) 0.0497(11) Uani 1 1 d . . .
C21 C 0.3711(3) -0.1062(2) 0.3625(2) 0.0577(13) Uani 1 1 d . . .
H21A H 0.4105 -0.1416 0.3800 0.087 Uiso 1 1 calc R . .
H21B H 0.3742 -0.1094 0.3197 0.087 Uiso 1 1 calc R . .
H21C H 0.3124 -0.1166 0.3754 0.087 Uiso 1 1 calc R . .
C22 C 0.2203(3) 0.4608(2) 0.1531(2) 0.0500(11) Uani 1 1 d . . .
H22 H 0.1832 0.4240 0.1676 0.060 Uiso 1 1 calc R . .
C23 C 0.3935(3) -0.0246(4) 0.4484(2) 0.0762(17) Uani 1 1 d . . .
H23A H 0.3353 -0.0350 0.4623 0.114 Uiso 1 1 calc R . .
H23B H 0.4099 0.0247 0.4602 0.114 Uiso 1 1 calc R . .
H23C H 0.4337 -0.0596 0.4656 0.114 Uiso 1 1 calc R . .
C25 C 0.4884(2) -0.0176(2) 0.3630(2) 0.0584(13) Uani 1 1 d . . .
H25A H 0.5255 -0.0548 0.3803 0.088 Uiso 1 1 calc R . .
H25B H 0.5070 0.0305 0.3763 0.088 Uiso 1 1 calc R . .
H25C H 0.4923 -0.0201 0.3201 0.088 Uiso 1 1 calc R . .
C26 C 0.3602(6) 0.0782(5) 0.3118(4) 0.0225(18) Uani 0.50 1 d P . .
C26' C 0.3611(6) 0.0910(5) 0.3387(4) 0.0246(19) Uani 0.50 1 d P . .
C27 C 0.3809(6) 0.1680(5) -0.0352(5) 0.049(2) Uani 0.50 1 d P . .
C28 C 0.0507(3) 0.1192(3) 0.3872(2) 0.0749(17) Uani 1 1 d . . .
H28A H 0.0541 0.1626 0.3625 0.112 Uiso 1 1 calc R . .
H28B H 0.0835 0.1270 0.4233 0.112 Uiso 1 1 calc R . .
H28C H -0.0094 0.1094 0.3970 0.112 Uiso 1 1 calc R . .
C29 C 0.4740(4) 0.2300(4) -0.0014(3) 0.045(3) Uani 0.50 1 d P . .
C30 C 0.2527(3) 0.4564(3) 0.0978(2) 0.0618(13) Uani 1 1 d . . .
H30 H 0.2387 0.4162 0.0735 0.074 Uiso 1 1 calc R . .
C31 C 0.3798(5) 0.2267(6) 0.6111(4) 0.069(5) Uani 0.50 1 d P . .
C32 C 0.3071(3) 0.5115(3) 0.0767(2) 0.0680(14) Uani 1 1 d . . .
C33 C 0.2939(4) 0.5725(3) 0.1669(3) 0.0725(15) Uani 1 1 d . . .
H33 H 0.3077 0.6123 0.1916 0.087 Uiso 1 1 calc R . .
C34 C 0.3525(4) 0.2291(3) 0.0937(3) 0.0236(15) Uani 0.50 1 d P . .
C35 C 0.0583(4) 0.2500 -0.0014(3) 0.072(2) Uani 1 2 d S . .
H35A H 0.0970 0.2839 -0.0213 0.108 Uiso 0.50 1 calc PR . .
H35B H -0.0013 0.2650 -0.0079 0.108 Uiso 0.50 1 calc PR . .
H35C H 0.0668 0.2011 -0.0172 0.108 Uiso 0.50 1 calc PR . .
C36 C 0.0847(4) 0.6858(3) 0.2721(3) 0.0740(15) Uani 1 1 d . . .
C37 C 0.3369(5) 0.2500 0.5581(4) 0.117(5) Uani 1 2 d S . .
C38 C 0.0716(3) -0.0136(3) 0.3905(3) 0.093(2) Uani 1 1 d . . .
H38A H 0.0097 -0.0203 0.3957 0.140 Uiso 1 1 calc R . .
H38B H 0.0989 -0.0083 0.4290 0.140 Uiso 1 1 calc R . .
H38C H 0.0957 -0.0559 0.3703 0.140 Uiso 1 1 calc R . .
C39 C 0.2957(4) 0.2216(3) 0.1409(3) 0.0198(13) Uani 0.50 1 d P . .
C40 C 0.3793(4) 0.6310(3) 0.0868(3) 0.0639(17) Uani 0.80 1 d P . .
H40A H 0.3426 0.6734 0.0801 0.096 Uiso 1 1 calc R . .
H40B H 0.4046 0.6153 0.0496 0.096 Uiso 1 1 calc R . .
H40C H 0.4250 0.6437 0.1144 0.096 Uiso 1 1 calc R . .
C40' C 0.3372(19) 0.5020(16) 0.0312(11) 0.072(8) Uani 0.20 1 d P . .
H40D H 0.3705 0.5449 0.0198 0.109 Uiso 0.20 1 calc PR . .
H40E H 0.2917 0.4935 0.0024 0.109 Uiso 0.20 1 calc PR . .
H40F H 0.3751 0.4596 0.0328 0.109 Uiso 0.20 1 calc PR . .
C41 C 0.2747(4) 0.1850(4) 0.4758(3) 0.0882(19) Uani 1 1 d . . .
H41 H 0.2616 0.1401 0.4573 0.106 Uiso 1 1 calc R . .
C42 C 0.2415(4) 0.5185(3) 0.1874(3) 0.0731(15) Uani 1 1 d . . .
H42 H 0.2198 0.5213 0.2263 0.088 Uiso 1 1 calc R . .
C43 C 0.2497(6) 0.2500 0.4507(4) 0.084(3) Uani 1 2 d S . .
C44 C 0.3330(4) 0.2201(3) 0.3054(3) 0.0241(14) Uani 0.50 1 d P . .
C45 C 0.3200(4) 0.1864(4) 0.5296(4) 0.102(2) Uani 1 1 d . . .
H45 H 0.3391 0.1421 0.5463 0.123 Uiso 1 1 calc R . .
C46 C 0.2076(4) 0.2290(3) 0.1311(3) 0.0207(15) Uani 0.50 1 d P . .
C48 C 0.2201(7) 0.7500 0.2812(6) 0.119(4) Uani 1 2 d S . .
C50 C 0.0392(7) 0.7500 0.2669(4) 0.058(3) Uani 0.70 2 d SP . .
C50' C 0.1327(12) 0.7500 0.2669(8) 0.046(5) Uani 0.30 2 d SP . .
C51 C 0.1721(6) 0.6869(6) 0.2832(4) 0.071(3) Uani 0.60 1 d P . .
C51' C -0.0005(11) 0.6826(12) 0.2790(6) 0.101(6) Uani 0.40 1 d P . .
C53 C -0.0559(8) 0.7500 0.2634(7) 0.129(4) Uani 1 2 d S . .
C57 C 0.3013(4) 0.1248(3) 0.2853(3) 0.0211(13) Uani 0.50 1 d P . .
C56 C 0.3268(4) 0.1991(4) 0.2000(3) 0.0230(14) Uani 0.50 1 d P . .
C58 C 0.3478(6) 0.2012(6) -0.0647(4) 0.057(3) Uani 0.50 1 d P . .

loop_
_atom_site_aniso_label
_atom_site_aniso_U_11
_atom_site_aniso_U_22
_atom_site_aniso_U_33
_atom_site_aniso_U_23
_atom_site_aniso_U_13
_atom_site_aniso_U_12
V1 0.0167(4) 0.0268(4) 0.0203(4) 0.000 0.0004(3) 0.000
O2 0.0172(16) 0.0359(18) 0.0264(17) 0.000 0.0003(12) 0.000
N3 0.0210(18) 0.0256(19) 0.0149(18) 0.000 -0.0001(14) 0.000
O4 0.019(2) 0.034(3) 0.025(3) 0.007(2) 0.0000(19) 0.0031(19)
O55 0.017(2) 0.031(3) 0.027(3) 0.005(2) -0.0039(19) 0.0003(18)
O24 0.022(2) 0.030(2) 0.021(2) -0.0002(17) 0.0018(17) -0.0029(16)
C5 0.029(2) 0.026(2) 0.023(2) 0.000 -0.0017(19) 0.000
C6 0.030(3) 0.032(3) 0.019(2) 0.000 0.0049(18) 0.000
C7 0.0274(17) 0.0318(19) 0.0305(18) 0.0090(15) 0.0016(14) -0.0010(14)
C8 0.019(2) 0.044(3) 0.026(3) 0.000 -0.0049(19) 0.000
C9 0.0226(17) 0.034(2) 0.039(2) 0.0048(16) 0.0001(14) -0.0020(14)
C10 0.0267(17) 0.0274(19) 0.037(2) 0.0007(15) -0.0054(14) -0.0011(14)
C11 0.0280(18) 0.0310(19) 0.037(2) 0.0049(16) -0.0039(15) 0.0018(14)
C12 0.027(3) 0.036(3) 0.024(2) 0.000 0.0022(19) 0.000
C13 0.023(2) 0.037(3) 0.023(2) 0.000 -0.0011(19) 0.000
C14 0.0209(18) 0.054(2) 0.049(2) 0.022(2) 0.0017(16) -0.0032(16)
C15 0.032(2) 0.051(3) 0.071(3) 0.007(2) -0.0132(19) -0.0073(18)
C16 0.036(2) 0.047(3) 0.073(3) -0.001(2) 0.014(2) -0.0098(18)
C17 0.021(3) 0.030(4) 0.019(4) 0.001(3) -0.002(3) -0.003(3)
C18 0.022(4) 0.030(5) 0.023(5) 0.004(4) -0.002(4) 0.002(3)
C18' 0.020(4) 0.029(4) 0.026(5) 0.001(4) 0.000(4) 0.001(3)
C19 0.019(3) 0.017(3) 0.030(4) 0.002(3) 0.003(3) 0.004(2)
C20 0.030(2) 0.043(2) 0.076(3) 0.016(2) -0.001(2) 0.0003(17)
C21 0.054(3) 0.035(2) 0.084(4) 0.003(2) -0.018(2) 0.0069(19)
C22 0.039(2) 0.043(2) 0.067(3) 0.015(2) -0.007(2) 0.0028(18)
C23 0.070(3) 0.119(5) 0.040(3) 0.001(3) -0.014(2) 0.043(3)
C25 0.031(2) 0.043(3) 0.100(4) 0.029(2) 0.000(2) 0.0093(18)
C26 0.021(4) 0.027(4) 0.019(4) -0.002(4) -0.004(4) -0.001(3)
C26' 0.023(4) 0.030(5) 0.021(5) 0.002(4) -0.004(4) -0.001(3)
C27 0.056(6) 0.044(5) 0.047(5) -0.015(4) 0.021(4) 0.001(4)
C28 0.039(2) 0.121(5) 0.065(3) -0.008(3) 0.005(2) 0.031(3)
C29 0.032(4) 0.060(9) 0.042(4) 0.009(4) 0.017(3) 0.011(3)
C30 0.069(3) 0.057(3) 0.059(3) 0.006(2) -0.005(2) -0.019(2)
C31 0.034(4) 0.129(15) 0.043(4) 0.034(6) 0.014(3) 0.013(5)
C32 0.068(3) 0.079(4) 0.057(3) 0.011(3) 0.007(3) 0.000(3)
C33 0.080(4) 0.052(3) 0.086(4) -0.010(3) 0.017(3) -0.010(3)
C34 0.030(3) 0.015(4) 0.026(3) -0.003(2) 0.000(2) -0.002(2)
C35 0.028(3) 0.159(8) 0.030(3) 0.000 -0.008(2) 0.000
C36 0.091(5) 0.064(3) 0.066(3) -0.015(3) -0.014(3) 0.004(3)
C37 0.045(5) 0.253(16) 0.053(5) 0.000 0.020(4) 0.000
C38 0.029(2) 0.116(5) 0.135(5) 0.093(4) 0.012(3) -0.003(3)
C39 0.022(3) 0.017(3) 0.020(3) 0.000(2) -0.004(2) 0.002(2)
C40 0.040(3) 0.066(4) 0.085(5) 0.020(3) 0.001(3) -0.010(3)
C40' 0.10(2) 0.072(18) 0.040(14) 0.000(12) -0.011(14) 0.038(16)
C41 0.082(4) 0.075(4) 0.108(5) 0.001(4) 0.015(4) -0.004(3)
C42 0.086(4) 0.059(3) 0.075(4) -0.004(3) 0.023(3) -0.005(3)
C43 0.076(6) 0.110(8) 0.065(5) 0.000 0.021(4) 0.000
C44 0.023(3) 0.026(3) 0.023(3) 0.009(2) -0.008(2) -0.005(2)
C45 0.061(4) 0.111(6) 0.134(6) -0.050(5) 0.029(4) -0.036(4)
C46 0.019(3) 0.019(4) 0.024(3) -0.005(2) 0.005(2) 0.000(2)
C48 0.088(8) 0.110(9) 0.158(11) 0.000 -0.018(7) 0.000
C50 0.062(6) 0.074(7) 0.039(5) 0.000 -0.011(4) 0.000
C50' 0.025(9) 0.083(16) 0.029(9) 0.000 -0.007(7) 0.000
C51 0.067(6) 0.092(7) 0.055(5) -0.030(5) -0.010(4) 0.026(5)
C51' 0.086(11) 0.161(18) 0.056(9) -0.021(10) 0.000(8) -0.062(12)
C53 0.081(8) 0.120(10) 0.186(13) 0.000 -0.003(8) 0.000
C57 0.022(3) 0.020(3) 0.021(4) 0.003(3) 0.001(3) -0.003(2)
C56 0.023(3) 0.035(4) 0.011(3) 0.002(3) 0.000(2) 0.010(3)
C58 0.061(6) 0.072(7) 0.038(5) -0.030(5) 0.018(4) -0.022(5)

loop_
_atom_type_symbol
_atom_type_description
_atom_type_scat_dispersion_real
_atom_type_scat_dispersion_imag
_atom_type_scat_source
C C 0.0033 0.0016 'International Tables Vol C Tables 4.2.6.8 and 6.1.1.4'
H H 0.0000 0.0000 'International Tables Vol C Tables 4.2.6.8 and 6.1.1.4'
O O 0.0106 0.0060 'International Tables Vol C Tables 4.2.6.8 and 6.1.1.4'
N N 0.0061 0.0033 'International Tables Vol C Tables 4.2.6.8 and 6.1.1.4'
V V 0.3005 0.5294 'International Tables Vol C Tables 4.2.6.8 and 6.1.1.4'

loop_
_geom_angle_atom_site_label_1
_geom_angle_atom_site_label_2
_geom_angle_atom_site_label_3
_geom_angle
_geom_angle_site_symmetry_1
_geom_angle_site_symmetry_3
_geom_angle_publ_flag
O2 V1 O55 98.34(14) . 8_565 ?
O2 V1 O55 98.34(14) . . ?
O55 V1 O55 147.2(3) 8_565 . ?
O2 V1 O24 97.87(17) . . ?
O55 V1 O24 119.8(2) 8_565 . ?
O55 V1 O24 85.4(2) . . ?
O2 V1 O24 97.87(17) . 8_565 ?
O55 V1 O24 85.4(2) 8_565 8_565 ?
O55 V1 O24 119.7(2) . 8_565 ?
O24 V1 O24 34.9(3) . 8_565 ?
O2 V1 O4 98.22(15) . . ?
O55 V1 O4 117.7(3) 8_565 . ?
O55 V1 O4 31.66(19) . . ?
O24 V1 O4 116.6(2) . . ?
O24 V1 O4 149.3(2) 8_565 . ?
O2 V1 O4 98.22(15) . 8_565 ?
O55 V1 O4 31.65(19) 8_565 8_565 ?
O55 V1 O4 117.7(3) . 8_565 ?
O24 V1 O4 149.3(2) . 8_565 ?
O24 V1 O4 116.6(2) 8_565 8_565 ?
O4 V1 O4 86.6(4) . 8_565 ?
O2 V1 N3 179.82(14) . . ?
O55 V1 N3 81.70(14) 8_565 . ?
O55 V1 N3 81.70(14) . . ?
O24 V1 N3 81.96(15) . . ?
O24 V1 N3 81.96(15) 8_565 . ?
O4 V1 N3 81.91(14) . . ?
O4 V1 N3 81.91(14) 8_565 . ?
C19 N3 C19 133.8(6) 8_565 . ?
C19 N3 C44 71.4(4) 8_565 8_565 ?
C19 N3 C44 110.7(4) . 8_565 ?
C19 N3 C44 110.7(4) 8_565 . ?
C19 N3 C44 71.4(4) . . ?
C44 N3 C44 42.9(5) 8_565 . ?
C19 N3 C56 36.9(3) 8_565 8_565 ?
C19 N3 C56 108.7(5) . 8_565 ?
C44 N3 C56 106.0(4) 8_565 8_565 ?
C44 N3 C56 136.1(4) . 8_565 ?
C19 N3 C56 108.7(5) 8_565 . ?
C19 N3 C56 36.9(3) . . ?
C44 N3 C56 136.1(4) 8_565 . ?
C44 N3 C56 106.0(4) . . ?
C56 N3 C56 75.1(6) 8_565 . ?
C19 N3 V1 110.7(3) 8_565 . ?
C19 N3 V1 110.7(3) . . ?
C44 N3 V1 111.2(3) 8_565 . ?
C44 N3 V1 111.2(3) . . ?
C56 N3 V1 109.4(3) 8_565 . ?
C56 N3 V1 109.4(3) . . ?
O55 O4 C18 88.5(6) . . ?
O55 O4 C18' 62.0(5) . . ?
C18 O4 C18' 26.5(3) . . ?
O55 O4 V1 69.9(4) . . ?
C18 O4 V1 142.6(5) . . ?
C18' O4 V1 122.3(5) . . ?
O4 O55 C18' 78.2(6) . . ?
O4 O55 C18 55.4(5) . . ?
C18' O55 C18 22.9(4) . . ?
O4 O55 V1 78.4(4) . . ?
C18' O55 V1 139.7(5) . . ?
C18 O55 V1 125.1(5) . . ?
O24 O24 C46 83.4(3) 8_565 . ?
O24 O24 C46 55.4(2) 8_565 8_565 ?
C46 O24 C46 28.0(4) . 8_565 ?
O24 O24 V1 72.55(13) 8_565 . ?
C46 O24 V1 140.0(4) . . ?
C46 O24 V1 119.5(3) 8_565 . ?
C13 C5 C12 125.2(4) . . ?
C13 C5 H5 117.4 . . ?
C12 C5 H5 117.4 . . ?
C12 C6 C29 114.0(4) . 8_565 ?
C12 C6 C29 114.0(4) . . ?
C29 C6 C29 27.9(6) 8_565 . ?
C12 C6 C58 112.1(4) . . ?
C29 C6 C58 128.3(5) 8_565 . ?
C29 C6 C58 109.6(6) . . ?
C12 C6 C58 112.1(4) . 8_565 ?
C29 C6 C58 109.6(6) 8_565 8_565 ?
C29 C6 C58 128.3(5) . 8_565 ?
C58 C6 C58 72.1(10) . 8_565 ?
C12 C6 C27 103.0(4) . 8_565 ?
C29 C6 C27 80.3(5) 8_565 8_565 ?
C29 C6 C27 107.1(5) . 8_565 ?
C58 C6 C27 110.7(8) . 8_565 ?
C58 C6 C27 39.3(5) 8_565 8_565 ?
C12 C6 C27 103.0(4) . . ?
C29 C6 C27 107.1(5) 8_565 . ?
C29 C6 C27 80.3(5) . . ?
C58 C6 C27 39.3(5) . . ?
C58 C6 C27 110.7(8) 8_565 . ?
C27 C6 C27 146.9(9) 8_565 . ?
C9 C7 C10 124.0(3) . . ?
C9 C7 H7 118.0 . . ?
C10 C7 H7 118.0 . . ?
C35 C8 C16 107.5(3) . 8_565 ?
C35 C8 C16 107.5(3) . . ?
C16 C8 C16 109.7(4) 8_565 . ?
C35 C8 C13 110.9(4) . . ?
C16 C8 C13 110.6(3) 8_565 . ?
C16 C8 C13 110.6(3) . . ?
C18 C9 C7 115.1(5) . . ?
C18 C9 C18' 26.9(4) . . ?
C7 C9 C18' 116.2(4) . . ?
C18 C9 C14 119.6(5) . . ?
C7 C9 C14 123.0(3) . . ?
C18' C9 C14 119.6(4) . . ?
C26' C10 C7 116.7(5) . . ?
C26' C10 C26 26.7(3) . . ?
C7 C10 C26 116.6(4) . . ?
C26' C10 C11 121.4(5) . . ?
C7 C10 C11 119.5(3) . . ?
C26 C10 C11 122.6(4) . . ?
C21 C11 C25 107.8(3) . . ?
C21 C11 C23 110.4(4) . . ?
C25 C11 C23 107.3(4) . . ?
C21 C11 C10 110.0(3) . . ?
C25 C11 C10 112.6(3) . . ?
C23 C11 C10 108.7(3) . . ?
C5 C12 C34 116.3(4) . . ?
C5 C12 C34 116.3(4) . 8_565 ?
C34 C12 C34 31.5(4) . 8_565 ?
C5 C12 C6 120.4(4) . . ?
C34 C12 C6 120.8(4) . . ?
C34 C12 C6 120.8(4) 8_565 . ?
C5 C13 C46 114.8(4) . 8_565 ?
C5 C13 C46 114.8(4) . . ?
C46 C13 C46 31.4(4) 8_565 . ?
C5 C13 C8 122.5(4) . . ?
C46 C13 C8 120.4(4) 8_565 . ?
C46 C13 C8 120.4(4) . . ?
C15 C14 C38 107.5(4) . . ?
C15 C14 C28 109.3(3) . . ?
C38 C14 C28 107.9(4) . . ?
C15 C14 C9 110.6(3) . . ?
C38 C14 C9 110.5(3) . . ?
C28 C14 C9 110.9(4) . . ?
C14 C15 H15A 109.5 . . ?
C14 C15 H15B 109.5 . . ?
H15A C15 H15B 109.5 . . ?
C14 C15 H15C 109.5 . . ?
H15A C15 H15C 109.5 . . ?
H15B C15 H15C 109.5 . . ?
C8 C16 H16A 109.5 . . ?
C8 C16 H16B 109.5 . . ?
H16A C16 H16B 109.5 . . ?
C8 C16 H16C 109.5 . . ?
H16A C16 H16C 109.5 . . ?
H16B C16 H16C 109.5 . . ?
C57 C17 C26' 88.7(8) . . ?
C57 C17 C18 87.4(7) . . ?
C26' C17 C18 118.3(7) . . ?
C57 C17 C44 99.0(7) . . ?
C26' C17 C44 121.4(6) . . ?
C18 C17 C44 120.1(6) . . ?
C57 C17 C26 63.4(7) . . ?
C26' C17 C26 25.3(3) . . ?
C18 C17 C26 114.8(7) . . ?
C44 C17 C26 121.1(6) . . ?
C57 C17 C18' 62.3(6) . . ?
C26' C17 C18' 115.5(7) . . ?
C18 C17 C18' 25.1(3) . . ?
C44 C17 C18' 119.4(6) . . ?
C26 C17 C18' 101.5(6) . . ?
C18' C18 C9 86.9(15) . . ?
C18' C18 O4 88.1(14) . . ?
C9 C18 O4 119.3(7) . . ?
C18' C18 C17 91.1(14) . . ?
C9 C18 C17 122.3(7) . . ?
O4 C18 C17 118.2(7) . . ?
C18' C18 C57 57.4(12) . . ?
C9 C18 C57 113.2(7) . . ?
O4 C18 C57 114.0(7) . . ?
C17 C18 C57 33.8(4) . . ?
C18' C18 O55 52.0(12) . . ?
C9 C18 O55 108.6(6) . . ?
O4 C18 O55 36.2(3) . . ?
C17 C18 O55 114.8(7) . . ?
C57 C18 O55 91.8(5) . . ?
C18 C18' O55 105.0(15) . . ?
C18 C18' C57 99.0(15) . . ?
O55 C18' C57 118.7(7) . . ?
C18 C18' C9 66.3(13) . . ?
O55 C18' C9 120.0(7) . . ?
C57 C18' C9 121.2(7) . . ?
C18 C18' O4 65.4(13) . . ?
O55 C18' O4 39.7(3) . . ?
C57 C18' O4 121.2(7) . . ?
C9 C18' O4 104.0(6) . . ?
C18 C18' C17 63.7(13) . . ?
O55 C18' C17 124.2(7) . . ?
C57 C18' C17 35.3(4) . . ?
C9 C18' C17 105.1(6) . . ?
O4 C18' C17 101.6(6) . . ?
C56 C19 N3 76.0(6) . . ?
C56 C19 C57 155.8(8) . . ?
N3 C19 C57 111.1(5) . . ?
C56 C19 C44 127.5(7) . . ?
N3 C19 C44 55.6(3) . . ?
C57 C19 C44 70.4(5) . . ?
C33 C20 C32 119.1(4) . . ?
C33 C20 C40 122.3(5) . . ?
C32 C20 C40 118.6(5) . . ?
C11 C21 H21A 109.5 . . ?
C11 C21 H21B 109.5 . . ?
H21A C21 H21B 109.5 . . ?
C11 C21 H21C 109.5 . . ?
H21A C21 H21C 109.5 . . ?
H21B C21 H21C 109.5 . . ?
C42 C22 C30 119.3(5) . . ?
C42 C22 H22 120.3 . . ?
C30 C22 H22 120.3 . . ?
C11 C23 H23A 109.5 . . ?
C11 C23 H23B 109.5 . . ?
H23A C23 H23B 109.5 . . ?
C11 C23 H23C 109.5 . . ?
H23A C23 H23C 109.5 . . ?
H23B C23 H23C 109.5 . . ?
C11 C25 H25A 109.5 . . ?
C11 C25 H25B 109.5 . . ?
H25A C25 H25B 109.5 . . ?
C11 C25 H25C 109.5 . . ?
H25A C25 H25C 109.5 . . ?
H25B C25 H25C 109.5 . . ?
C26' C26 C57 101.4(15) . . ?
C26' C26 C10 66.5(13) . . ?
C57 C26 C10 121.7(7) . . ?
C26' C26 C17 65.4(13) . . ?
C57 C26 C17 36.0(4) . . ?
C10 C26 C17 105.6(6) . . ?
C26 C26' C10 86.8(14) . . ?
C26 C26' C17 89.2(14) . . ?
C10 C26' C17 121.4(7) . . ?
C26 C26' C57 55.7(12) . . ?
C10 C26' C57 112.2(6) . . ?
C17 C26' C57 33.6(4) . . ?
C58 C27 C6 67.9(7) . . ?
C58 C27 C29 105.8(9) . . ?
C6 C27 C29 48.8(4) . . ?
C14 C28 H28A 109.5 . . ?
C14 C28 H28B 109.5 . . ?
H28A C28 H28B 109.5 . . ?
C14 C28 H28C 109.5 . . ?
H28A C28 H28C 109.5 . . ?
H28B C28 H28C 109.5 . . ?
C29 C29 C6 76.0(3) 8_565 . ?
C29 C29 C27 124.8(4) 8_565 . ?
C6 C29 C27 50.9(4) . . ?
C22 C30 C32 119.8(5) . . ?
C22 C30 H30 120.1 . . ?
C32 C30 H30 120.1 . . ?
C31 C31 C37 72.8(5) 8_565 . ?
C40' C32 C20 123.8(17) . . ?
C40' C32 C30 116.4(17) . . ?
C20 C32 C30 119.7(5) . . ?
C20 C33 C42 121.0(5) . . ?
C20 C33 H33 119.5 . . ?
C42 C33 H33 119.5 . . ?
C34 C34 C39 95.6(3) 8_565 . ?
C34 C34 C12 74.2(2) 8_565 . ?
C39 C34 C12 120.5(5) . . ?
C34 C34 C39 56.9(3) 8_565 8_565 ?
C39 C34 C39 38.7(5) . 8_565 ?
C12 C34 C39 104.8(4) . 8_565 ?
C8 C35 H35A 109.5 . . ?
C8 C35 H35B 109.5 . . ?
H35A C35 H35B 109.5 . . ?
C8 C35 H35C 109.5 . . ?
H35A C35 H35C 109.5 . . ?
H35B C35 H35C 109.5 . . ?
C51' C36 C50 62.5(10) . . ?
C51' C36 C51 162.6(9) . . ?
C50 C36 C51 120.4(7) . . ?
C51' C36 C50' 125.1(12) . . ?
C50 C36 C50' 63.0(8) . . ?
C51 C36 C50' 58.6(8) . . ?
C45 C37 C45 118.3(11) . 8_565 ?
C45 C37 C31 137.8(8) . 8_565 ?
C45 C37 C31 103.4(7) 8_565 8_565 ?
C45 C37 C31 103.4(7) . . ?
C45 C37 C31 137.8(8) 8_565 . ?
C31 C37 C31 34.5(10) 8_565 . ?
C14 C38 H38A 109.5 . . ?
C14 C38 H38B 109.5 . . ?
H38A C38 H38B 109.5 . . ?
C14 C38 H38C 109.5 . . ?
H38A C38 H38C 109.5 . . ?
H38B C38 H38C 109.5 . . ?
C39 C39 C46 84.4(3) 8_565 . ?
C39 C39 C34 84.3(3) 8_565 . ?
C46 C39 C34 119.2(5) . . ?
C39 C39 C56 106.2(3) 8_565 . ?
C46 C39 C56 119.4(5) . . ?
C34 C39 C56 121.2(5) . . ?
C39 C39 C46 56.8(3) 8_565 8_565 ?
C46 C39 C46 27.6(4) . 8_565 ?
C34 C39 C46 111.4(5) . 8_565 ?
C56 C39 C46 122.9(5) . 8_565 ?
C39 C39 C34 56.9(3) 8_565 8_565 ?
C46 C39 C34 111.4(5) . 8_565 ?
C34 C39 C34 27.4(4) . 8_565 ?
C56 C39 C34 124.4(5) . 8_565 ?
C46 C39 C34 93.1(4) 8_565 8_565 ?
C20 C40 H40A 109.5 . . ?
C20 C40 H40B 109.5 . . ?
H40A C40 H40B 109.5 . . ?
C20 C40 H40C 109.5 . . ?
H40A C40 H40C 109.5 . . ?
H40B C40 H40C 109.5 . . ?
C32 C40' H40D 109.4 . . ?
C32 C40' H40E 109.5 . . ?
H40D C40' H40E 109.5 . . ?
C32 C40' H40F 109.5 . . ?
H40D C40' H40F 109.5 . . ?
H40E C40' H40F 109.5 . . ?
C43 C41 C45 118.9(7) . . ?
C43 C41 H41 120.6 . . ?
C45 C41 H41 120.6 . . ?
C22 C42 C33 121.0(5) . . ?
C22 C42 H42 119.5 . . ?
C33 C42 H42 119.5 . . ?
C41 C43 C41 119.9(9) 8_565 . ?
C44 C44 C17 156.5(4) 8_565 . ?
C44 C44 N3 68.6(2) 8_565 . ?
C17 C44 N3 115.4(5) . . ?
C44 C44 C19 117.2(3) 8_565 . ?
C17 C44 C19 77.9(5) . . ?
N3 C44 C19 53.0(3) . . ?
C44 C44 C57 159.0(3) 8_565 . ?
C17 C44 C57 28.7(3) . . ?
N3 C44 C57 91.9(4) . . ?
C19 C44 C57 49.2(4) . . ?
C37 C45 C41 121.6(8) . . ?
C37 C45 H45 119.2 . . ?
C41 C45 H45 119.2 . . ?
C46 C46 O24 96.6(3) 8_565 . ?
C46 C46 C39 95.6(3) 8_565 . ?
O24 C46 C39 118.9(5) . . ?
C46 C46 C13 74.3(2) 8_565 . ?
O24 C46 C13 119.3(5) . . ?
C39 C46 C13 121.7(5) . . ?
C46 C46 O24 55.4(2) 8_565 8_565 ?
O24 C46 O24 41.2(4) . 8_565 ?
C39 C46 O24 117.7(5) . 8_565 ?
C13 C46 O24 103.1(4) . 8_565 ?
C46 C46 C39 56.8(3) 8_565 8_565 ?
O24 C46 C39 118.6(5) . 8_565 ?
C39 C46 C39 38.7(5) . 8_565 ?
C13 C46 C39 105.7(4) . 8_565 ?
O24 C46 C39 91.9(4) 8_565 8_565 ?
C51 C48 C51 114.4(11) 8_575 . ?
C51 C48 C50' 58.8(6) 8_575 . ?
C51 C48 C50' 58.8(6) . . ?
C36 C50 C36 117.4(9) 8_575 . ?
C36 C50 C51' 57.1(9) 8_575 8_575 ?
C36 C50 C51' 163.3(10) . 8_575 ?
C36 C50 C51' 163.3(10) 8_575 . ?
C36 C50 C51' 57.1(9) . . ?
C51' C50 C51' 122.9(19) 8_575 . ?
C36 C50 C50' 59.2(5) 8_575 . ?
C36 C50 C50' 59.2(5) . . ?
C51' C50 C50' 115.9(10) 8_575 . ?
C51' C50 C50' 115.9(10) . . ?
C36 C50 C53 121.1(5) 8_575 . ?
C36 C50 C53 121.1(5) . . ?
C51' C50 C53 64.8(10) 8_575 . ?
C51' C50 C53 64.8(10) . . ?
C50' C50 C53 176.9(12) . . ?
C51 C50' C51 116.6(15) 8_575 . ?
C51 C50' C48 59.9(8) 8_575 . ?
C51 C50' C48 59.9(8) . . ?
C51 C50' C36 60.0(5) 8_575 8_575 ?
C51 C50' C36 159.0(16) . 8_575 ?
C48 C50' C36 119.9(7) . 8_575 ?
C51 C50' C36 159.0(16) 8_575 . ?
C51 C50' C36 60.0(5) . . ?
C48 C50' C36 119.9(7) . . ?
C36 C50' C36 114.8(14) 8_575 . ?
C51 C50' C50 116.7(9) 8_575 . ?
C51 C50' C50 116.7(9) . . ?
C48 C50' C50 166.6(17) . . ?
C36 C50' C50 57.8(7) 8_575 . ?
C36 C50' C50 57.8(7) . . ?
C50' C51 C48 61.3(9) . . ?
C50' C51 C36 61.4(8) . . ?
C48 C51 C36 122.6(9) . . ?
C36 C51' C50 60.4(7) . . ?
C36 C51' C53 119.4(14) . . ?
C50 C51' C53 59.8(11) . . ?
C50 C53 C51' 55.4(7) . 8_575 ?
C50 C53 C51' 55.4(7) . . ?
C51' C53 C51' 106.0(13) 8_575 . ?
C17 C57 C26 80.7(7) . . ?
C17 C57 C18' 82.4(7) . . ?
C26 C57 C18' 118.9(7) . . ?
C17 C57 C19 112.7(7) . . ?
C26 C57 C19 121.1(6) . . ?
C18' C57 C19 119.7(6) . . ?
C17 C57 C18 58.8(6) . . ?
C26 C57 C18 109.4(6) . . ?
C18' C57 C18 23.6(4) . . ?
C19 C57 C18 127.0(6) . . ?
C17 C57 C26' 57.7(6) . . ?
C26 C57 C26' 23.0(4) . . ?
C18' C57 C26' 110.3(6) . . ?
C19 C57 C26' 127.5(6) . . ?
C18 C57 C26' 93.8(6) . . ?
C17 C57 C44 52.3(6) . . ?
C26 C57 C44 107.2(6) . . ?
C18' C57 C44 107.1(6) . . ?
C19 C57 C44 60.4(4) . . ?
C18 C57 C44 91.3(5) . . ?
C26' C57 C44 91.3(5) . . ?
C19 C56 C39 161.0(8) . . ?
C19 C56 N3 67.1(5) . . ?
C39 C56 N3 112.8(5) . . ?
C19 C56 C56 115.3(6) . 8_565 ?
C39 C56 C56 73.8(3) . 8_565 ?
N3 C56 C56 52.5(3) . 8_565 ?
C27 C58 C6 72.9(7) . . ?
C27 C58 C58 125.9(8) . 8_565 ?
C6 C58 C58 54.0(5) . 8_565 ?

loop_
_geom_bond_atom_site_label_1
_geom_bond_atom_site_label_2
_geom_bond_distance
_geom_bond_site_symmetry_2
_geom_bond_publ_flag
V1 O2 1.621(3) . ?
V1 O55 1.748(5) 8_565 ?
V1 O55 1.748(5) . ?
V1 O24 1.809(4) . ?
V1 O24 1.810(4) 8_565 ?
V1 O4 1.823(4) . ?
V1 O4 1.823(4) 8_565 ?
V1 N3 2.438(4) . ?
N3 C19 1.462(6) 8_565 ?
N3 C19 1.462(6) . ?
N3 C44 1.510(7) 8_565 ?
N3 C44 1.510(7) . ?
N3 C56 1.539(7) 8_565 ?
N3 C56 1.539(7) . ?
O4 O55 0.977(6) . ?
O4 C18 1.361(10) . ?
O4 C18' 1.496(10) . ?
O55 C18' 1.350(10) . ?
O55 C18 1.654(10) . ?
O24 O24 1.086(8) 8_565 ?
O24 C46 1.356(7) . ?
O24 C46 1.636(7) 8_565 ?
C5 C13 1.376(6) . ?
C5 C12 1.386(7) . ?
C5 H5 0.9500 . ?
C6 C12 1.526(6) . ?
C6 C29 1.526(8) 8_565 ?
C6 C29 1.526(8) . ?
C6 C58 1.528(9) . ?
C6 C58 1.528(9) 8_565 ?
C6 C27 1.576(9) 8_565 ?
C6 C27 1.576(9) . ?
C7 C9 1.391(5) . ?
C7 C10 1.393(5) . ?
C7 H7 0.9500 . ?
C8 C35 1.522(7) . ?
C8 C16 1.523(5) 8_565 ?
C8 C16 1.523(5) . ?
C8 C13 1.532(6) . ?
C9 C18 1.353(10) . ?
C9 C18' 1.476(10) . ?
C9 C14 1.535(5) . ?
C10 C26' 1.342(10) . ?
C10 C26 1.461(10) . ?
C10 C11 1.530(5) . ?
C11 C21 1.514(6) . ?
C11 C25 1.519(5) . ?
C11 C23 1.522(6) . ?
C12 C34 1.415(8) . ?
C12 C34 1.415(8) 8_565 ?
C13 C46 1.428(7) 8_565 ?
C13 C46 1.428(7) . ?
C14 C15 1.518(6) . ?
C14 C38 1.526(6) . ?
C14 C28 1.527(7) . ?
C15 H15A 0.9800 . ?
C15 H15B 0.9800 . ?
C15 H15C 0.9800 . ?
C16 H16A 0.9800 . ?
C16 H16B 0.9800 . ?
C16 H16C 0.9800 . ?
C17 C57 0.916(8) . ?
C17 C26' 1.399(11) . ?
C17 C18 1.409(11) . ?
C17 C44 1.506(9) . ?
C17 C26 1.538(11) . ?
C17 C18' 1.571(11) . ?
C18 C18' 0.668(8) . ?
C18 C57 1.645(11) . ?
C18' C57 1.403(11) . ?
C19 C56 0.953(8) . ?
C19 C57 1.511(9) . ?
C19 C44 1.736(9) . ?
C20 C33 1.348(7) . ?
C20 C32 1.380(7) . ?
C20 C40 1.508(7) . ?
C21 H21A 0.9800 . ?
C21 H21B 0.9800 . ?
C21 H21C 0.9800 . ?
C22 C42 1.360(7) . ?
C22 C30 1.362(7) . ?
C22 H22 0.9500 . ?
C23 H23A 0.9800 . ?
C23 H23B 0.9800 . ?
C23 H23C 0.9800 . ?
C25 H25A 0.9800 . ?
C25 H25B 0.9800 . ?
C25 H25C 0.9800 . ?
C26 C26' 0.659(7) . ?
C26 C57 1.394(11) . ?
C26' C57 1.655(11) . ?
C27 C58 1.044(13) . ?
C27 C29 2.001(13) . ?
C28 H28A 0.9800 . ?
C28 H28B 0.9800 . ?
C28 H28C 0.9800 . ?
C29 C29 0.737(15) 8_565 ?
C30 C32 1.407(7) . ?
C30 H30 0.9500 . ?
C31 C31 0.86(2) 8_565 ?
C31 C37 1.447(12) . ?
C32 C40' 1.15(3) . ?
C33 C42 1.370(7) . ?
C33 H33 0.9500 . ?
C34 C34 0.769(11) 8_565 ?
C34 C39 1.401(9) . ?
C34 C39 1.664(8) 8_565 ?
C35 H35A 0.9800 . ?
C35 H35B 0.9800 . ?
C35 H35C 0.9800 . ?
C36 C51' 1.337(18) . ?
C36 C50 1.384(7) . ?
C36 C51 1.386(11) . ?
C36 C50' 1.404(11) . ?
C37 C45 1.364(7) . ?
C37 C45 1.364(7) 8_565 ?
C37 C31 1.447(12) 8_565 ?
C38 H38A 0.9800 . ?
C38 H38B 0.9800 . ?
C38 H38C 0.9800 . ?
C39 C39 1.045(12) 8_565 ?
C39 C46 1.398(8) . ?
C39 C56 1.491(9) . ?
C39 C46 1.662(8) 8_565 ?
C39 C34 1.664(8) 8_565 ?
C40 H40A 0.9800 . ?
C40 H40B 0.9800 . ?
C40 H40C 0.9800 . ?
C40' H40D 0.9800 . ?
C40' H40E 0.9800 . ?
C40' H40F 0.9800 . ?
C41 C43 1.384(8) . ?
C41 C45 1.416(10) . ?
C41 H41 0.9500 . ?
C42 H42 0.9500 . ?
C43 C41 1.384(8) 8_565 ?
C44 C44 1.103(13) 8_565 ?
C44 C57 1.881(9) . ?
C45 H45 0.9500 . ?
C46 C46 0.773(10) 8_565 ?
C46 O24 1.636(7) 8_565 ?
C46 C39 1.662(8) 8_565 ?
C48 C51 1.383(12) 8_575 ?
C48 C51 1.383(12) . ?
C48 C50' 1.40(2) . ?
C50 C36 1.384(8) 8_575 ?
C50 C51' 1.413(18) 8_575 ?
C50 C51' 1.413(18) . ?
C50 C50' 1.46(2) . ?
C50 C53 1.484(15) . ?
C50' C51 1.366(13) 8_575 ?
C50' C51 1.366(13) . ?
C50' C36 1.404(11) 8_575 ?
C51' C53 1.55(2) . ?
C53 C51' 1.55(2) 8_575 ?
C56 C56 1.876(14) 8_565 ?
C58 C58 1.80(2) 8_565 ?
